data_4129088
loop_
_publ_author_name
'Gon\,calves, Carlos R'
'Lemmerer, Miran'
'Teskey, Christopher J.'
'Adler, Pauline'
'Kaiser, Daniel'
'Maryasin, Boris'
'Gonz\'alez, Leticia'
'Maulide, Nuno'

_publ_section_title
;
 Unified Approach to the Chemoselective \a-Functionalization of Amides
 with Heteroatom Nucleophiles.
;
_journal_issue 46
_journal_name_full 'Journal of the American Chemical Society'
_journal_page_first 18437
_journal_page_last 18443
_journal_paper_doi 10.1021/jacs.9b06956
_journal_volume 141
_journal_year 2019
_chemical_absolute_configuration unk
_chemical_formula_moiety 'C20 H23 N3 O3'
_chemical_formula_sum 'C20 H23 N3 O3'
_chemical_formula_weight 353.41
_chemical_name_systematic
;
2-(Methylamino)-2-(4-nitrophenyl)-3-phenyl-1-(pyrrolidin-1-yl)propan-1-one
;
_space_group_crystal_system orthorhombic
_space_group_IT_number 19
_space_group_name_Hall 'P 2ac 2ab'
_space_group_name_H-M_alt 'P 21 21 21'
_atom_sites_solution_hydrogens mixed
_atom_sites_solution_primary direct
_audit_creation_date 2019-02-22
_audit_creation_method
;
Olex2 1.2
(compiled 2018.05.29 svn.r3508 for OlexSys, GUI svn.r5506)
;
_cell_angle_alpha 90
_cell_angle_beta 90
_cell_angle_gamma 90
_cell_formula_units_Z 4
_cell_length_a 6.3111(4)
_cell_length_b 9.3707(5)
_cell_length_c 30.764(3)
_cell_measurement_reflns_used 2662
_cell_measurement_temperature 100.0
_cell_measurement_theta_max 22.557
_cell_measurement_theta_min 2.545
_cell_volume 1819.4(2)
_computing_cell_refinement 'SAINT V8.38A (?, 2016)'
_computing_data_collection APEX2
_computing_data_reduction 'SAINT V8.38A (?, 2016)'
_computing_molecular_graphics 'Olex2 (Dolomanov et al., 2009)'
_computing_publication_material 'Olex2 (Dolomanov et al., 2009)'
_computing_structure_refinement 'XL (Sheldrick, 2008)'
_computing_structure_solution 'XS (Sheldrick, 2008)'
_diffrn_ambient_temperature 100.0
_diffrn_measured_fraction_theta_full 0.998
_diffrn_measured_fraction_theta_max 0.998
_diffrn_measurement_device_type 'Bruker APEX-II CCD'
_diffrn_measurement_method '\f and \w scans'
_diffrn_radiation_type MoK\a
_diffrn_radiation_wavelength 0.71073
_diffrn_reflns_av_R_equivalents 0.0713
_diffrn_reflns_av_unetI/netI 0.0626
_diffrn_reflns_Laue_measured_fraction_full 0.998
_diffrn_reflns_Laue_measured_fraction_max 0.998
_diffrn_reflns_limit_h_max 7
_diffrn_reflns_limit_h_min -7
_diffrn_reflns_limit_k_max 11
_diffrn_reflns_limit_k_min -11
_diffrn_reflns_limit_l_max 37
_diffrn_reflns_limit_l_min -36
_diffrn_reflns_number 13667
_diffrn_reflns_point_group_measured_fraction_full 0.999
_diffrn_reflns_point_group_measured_fraction_max 0.999
_diffrn_reflns_theta_full 25.242
_diffrn_reflns_theta_max 25.340
_diffrn_reflns_theta_min 2.272
_diffrn_source 'sealed xray tube'
_diffrn_source_type 'Inicoatec IuS'
_diffrn_standards_number 0
_exptl_absorpt_coefficient_mu 0.088
_exptl_absorpt_correction_T_max 0.8879
_exptl_absorpt_correction_T_min 0.5729
_exptl_absorpt_correction_type multi-scan
_exptl_absorpt_process_details
;
SADABS-2016/2 (Bruker,2016/2) was used for absorption correction. 
wR2(int) was 0.1480 before and 0.0649 after correction. 
The Ratio of minimum to maximum transmission is 0.6452. 
The \l/2 correction factor is Not present.
;
_exptl_crystal_colour 'clear colourless'
_exptl_crystal_colour_lustre clear
_exptl_crystal_colour_primary colourless
_exptl_crystal_density_diffrn 1.290
_exptl_crystal_description plate
_exptl_crystal_F_000 752
_exptl_crystal_size_max 0.35
_exptl_crystal_size_mid 0.18
_exptl_crystal_size_min 0.07
_refine_diff_density_max 0.293
_refine_diff_density_min -0.207
_refine_diff_density_rms 0.045
_refine_ls_abs_structure_details
;
 Flack x determined using 1024 quotients [(I+)-(I-)]/[(I+)+(I-)]
 (Parsons, Flack and Wagner, Acta Cryst. B69 (2013) 249-259).
;
_refine_ls_abs_structure_Flack -0.4(10)
_refine_ls_extinction_method none
_refine_ls_goodness_of_fit_ref 1.060
_refine_ls_hydrogen_treatment mixed
_refine_ls_matrix_type full
_refine_ls_number_parameters 240
_refine_ls_number_reflns 3331
_refine_ls_number_restraints 0
_refine_ls_restrained_S_all 1.060
_refine_ls_R_factor_all 0.0570
_refine_ls_R_factor_gt 0.0457
_refine_ls_shift/su_max 0.000
_refine_ls_shift/su_mean 0.000
_refine_ls_structure_factor_coef Fsqd
_refine_ls_weighting_details 'w=1/[\s^2^(Fo^2^)+(0.0265P)^2^+0.7442P] where P=(Fo^2^+2Fc^2^)/3'
_refine_ls_weighting_scheme calc
_refine_ls_wR_factor_gt 0.1019
_refine_ls_wR_factor_ref 0.1096
_reflns_Friedel_coverage 0.700
_reflns_Friedel_fraction_full 1.000
_reflns_Friedel_fraction_max 1.000
_reflns_number_gt 2840
_reflns_number_total 3331
_reflns_threshold_expression 'I > 2\s(I)'
_cod_data_source_file ja9b06956_si_002.cif
_cod_data_source_block mile118_p212121
_cod_depositor_comments 'Adding full bibliography for 4129088.cif.'
_cod_database_code 4129088
_shelx_space_group_comment
;
The symmetry employed for this shelxl refinement is uniquely defined
by the following loop, which should always be used as a source of
symmetry information in preference to the above space-group names.
They are only intended as comments.
;
_shelx_estimated_absorpt_t_max 0.994
_shelx_estimated_absorpt_t_min 0.970

loop_
_space_group_symop_operation_xyz
'x, y, z'
'-x+1/2, -y, z+1/2'
'x+1/2, -y+1/2, -z'
'-x, y+1/2, -z+1/2'

loop_
_atom_site_label
_atom_site_type_symbol
_atom_site_fract_x
_atom_site_fract_y
_atom_site_fract_z
_atom_site_U_iso_or_equiv
_atom_site_adp_type
_atom_site_occupancy
_atom_site_site_symmetry_order
_atom_site_calc_flag
_atom_site_refinement_flags_posn
O1 O -0.1913(4) 0.2125(3) 0.42103(9) 0.0364(7) Uani 1 1 d .
O2 O 0.2242(4) -0.2606(3) 0.23487(8) 0.0353(6) Uani 1 1 d .
O3 O 0.5484(5) -0.1927(4) 0.23944(11) 0.0646(11) Uani 1 1 d .
N1 N -0.0355(4) 0.3376(3) 0.36823(9) 0.0238(6) Uani 1 1 d .
N2 N 0.3651(5) -0.1904(3) 0.25171(10) 0.0323(8) Uani 1 1 d .
N3 N 0.3384(4) 0.2382(3) 0.41599(9) 0.0194(6) Uani 1 1 d .
C1 C -0.2196(6) 0.4333(4) 0.36482(13) 0.0314(9) Uani 1 1 d .
H1A H -0.252581 0.476916 0.393335 0.038 Uiso 1 1 calc R
H1B H -0.345798 0.380596 0.354427 0.038 Uiso 1 1 calc R
C2 C -0.1540(7) 0.5461(4) 0.33229(15) 0.0422(10) Uani 1 1 d .
H2A H -0.235877 0.535593 0.305027 0.051 Uiso 1 1 calc R
H2B H -0.179957 0.642645 0.344223 0.051 Uiso 1 1 calc R
C3 C 0.0752(7) 0.5251(4) 0.32385(15) 0.0410(11) Uani 1 1 d .
H3A H 0.159817 0.593648 0.341116 0.049 Uiso 1 1 calc R
H3B H 0.106671 0.540343 0.292671 0.049 Uiso 1 1 calc R
C4 C 0.1280(6) 0.3759(4) 0.33664(14) 0.0391(10) Uani 1 1 d .
H4A H 0.123485 0.311534 0.311150 0.047 Uiso 1 1 calc R
H4B H 0.270697 0.371001 0.349913 0.047 Uiso 1 1 calc R
C8 C 0.4245(5) 0.0604(3) 0.34453(11) 0.0212(7) Uani 1 1 d .
H8 H 0.533885 0.113596 0.358229 0.025 Uiso 1 1 calc R
C9 C 0.4711(6) -0.0219(3) 0.30847(11) 0.0251(8) Uani 1 1 d .
H9 H 0.611482 -0.025600 0.297386 0.030 Uiso 1 1 calc R
C10 C 0.3114(6) -0.0983(3) 0.28889(11) 0.0234(8) Uani 1 1 d .
C11 C 0.1052(5) -0.0919(3) 0.30320(11) 0.0238(8) Uani 1 1 d .
H11 H -0.003946 -0.142843 0.288665 0.029 Uiso 1 1 calc R
C12 C 0.0612(6) -0.0093(3) 0.33937(11) 0.0240(8) Uani 1 1 d .
H12 H -0.080358 -0.003905 0.349738 0.029 Uiso 1 1 calc R
C13 C 0.3031(6) 0.3234(4) 0.45512(11) 0.0256(8) Uani 1 1 d .
H13A H 0.271897 0.260054 0.479640 0.038 Uiso 1 1 calc GR
H13B H 0.183196 0.388038 0.450396 0.038 Uiso 1 1 calc GR
H13C H 0.430530 0.379328 0.461555 0.038 Uiso 1 1 calc GR
C14 C 0.2198(5) 0.0664(3) 0.36097(10) 0.0182(7) Uani 1 1 d .
C18 C -0.0354(5) 0.2336(3) 0.39788(11) 0.0201(7) Uani 1 1 d .
C19 C 0.1667(5) 0.1424(3) 0.40360(11) 0.0185(7) Uani 1 1 d .
C20 C 0.1175(5) 0.0237(3) 0.43782(11) 0.0217(7) Uani 1 1 d .
H20A H 0.091343 0.069194 0.466374 0.026 Uiso 1 1 calc R
H20B H -0.013663 -0.026713 0.429154 0.026 Uiso 1 1 calc R
C21 C 0.2932(5) -0.0833(3) 0.44255(10) 0.0205(7) Uani 1 1 d .
C22 C 0.4688(6) -0.0561(4) 0.46874(11) 0.0274(8) Uani 1 1 d .
H22 H 0.477714 0.031194 0.484355 0.033 Uiso 1 1 calc R
C23 C 0.6303(6) -0.1555(4) 0.47216(12) 0.0319(9) Uani 1 1 d .
H23 H 0.747997 -0.136565 0.490539 0.038 Uiso 1 1 calc R
C24 C 0.6220(6) -0.2820(4) 0.44909(12) 0.0336(9) Uani 1 1 d .
H24 H 0.734405 -0.349003 0.451231 0.040 Uiso 1 1 calc R
C25 C 0.4489(6) -0.3104(4) 0.42285(12) 0.0318(8) Uani 1 1 d .
H25 H 0.442286 -0.396819 0.406761 0.038 Uiso 1 1 calc R
C26 C 0.2846(6) -0.2118(4) 0.42015(11) 0.0252(8) Uani 1 1 d .
H26 H 0.164490 -0.232714 0.402678 0.030 Uiso 1 1 calc R
H3 H 0.458(6) 0.192(3) 0.4167(11) 0.015(9) Uiso 1 1 d .

loop_
_atom_site_aniso_label
_atom_site_aniso_U_11
_atom_site_aniso_U_22
_atom_site_aniso_U_33
_atom_site_aniso_U_23
_atom_site_aniso_U_13
_atom_site_aniso_U_12
O1 0.0193(13) 0.0424(14) 0.0475(16) 0.0110(13) 0.0099(12) 0.0055(12)
O2 0.0457(16) 0.0303(13) 0.0299(14) -0.0111(12) -0.0055(13) 0.0002(13)
O3 0.051(2) 0.076(2) 0.066(2) -0.0459(19) 0.0343(18) -0.0167(18)
N1 0.0203(15) 0.0242(14) 0.0270(15) 0.0017(12) 0.0051(13) 0.0067(12)
N2 0.042(2) 0.0301(16) 0.0247(16) -0.0062(14) 0.0086(15) -0.0009(16)
N3 0.0152(14) 0.0200(13) 0.0231(15) -0.0025(12) -0.0002(11) 0.0008(12)
C1 0.0229(19) 0.0276(17) 0.044(2) -0.0016(17) 0.0010(17) 0.0110(16)
C2 0.037(2) 0.0288(19) 0.061(3) 0.0096(19) -0.002(2) 0.0079(19)
C3 0.043(3) 0.029(2) 0.050(3) 0.0088(19) 0.010(2) 0.0055(19)
C4 0.033(2) 0.042(2) 0.043(2) 0.0192(19) 0.0123(18) 0.0088(19)
C8 0.0195(18) 0.0202(16) 0.0241(17) -0.0006(14) 0.0022(14) -0.0028(14)
C9 0.0243(18) 0.0242(17) 0.0267(18) -0.0009(15) 0.0066(15) -0.0004(15)
C10 0.033(2) 0.0183(15) 0.0186(16) -0.0011(13) 0.0037(15) 0.0027(15)
C11 0.0256(19) 0.0214(17) 0.0245(18) -0.0051(14) -0.0059(15) 0.0016(14)
C12 0.0188(18) 0.0265(17) 0.0266(19) -0.0019(15) -0.0007(14) 0.0028(14)
C13 0.028(2) 0.0230(16) 0.0257(18) -0.0064(15) -0.0011(15) 0.0002(15)
C14 0.0186(17) 0.0170(15) 0.0189(16) 0.0013(13) -0.0008(13) 0.0011(13)
C18 0.0151(16) 0.0218(16) 0.0234(17) -0.0040(14) -0.0002(14) 0.0002(14)
C19 0.0164(17) 0.0187(15) 0.0205(16) -0.0020(13) 0.0013(13) 0.0009(14)
C20 0.0190(17) 0.0238(16) 0.0223(17) -0.0011(14) 0.0031(14) 0.0000(14)
C21 0.0208(18) 0.0226(16) 0.0181(16) 0.0041(14) 0.0024(14) 0.0007(14)
C22 0.028(2) 0.0301(18) 0.0243(18) 0.0063(15) -0.0012(15) -0.0045(17)
C23 0.0220(19) 0.045(2) 0.029(2) 0.0133(17) -0.0020(16) -0.0031(17)
C24 0.033(2) 0.040(2) 0.028(2) 0.0101(17) 0.0026(16) 0.0118(18)
C25 0.040(2) 0.0276(18) 0.0276(18) 0.0018(17) 0.0017(17) 0.0104(17)
C26 0.0262(18) 0.0280(17) 0.0215(17) -0.0001(15) -0.0031(15) 0.0022(15)

loop_
_atom_type_symbol
_atom_type_description
_atom_type_scat_dispersion_real
_atom_type_scat_dispersion_imag
_atom_type_scat_source
C C 0.0033 0.0016 'International Tables Vol C Tables 4.2.6.8 and 6.1.1.4'
H H 0.0000 0.0000 'International Tables Vol C Tables 4.2.6.8 and 6.1.1.4'
N N 0.0061 0.0033 'International Tables Vol C Tables 4.2.6.8 and 6.1.1.4'
O O 0.0106 0.0060 'International Tables Vol C Tables 4.2.6.8 and 6.1.1.4'

loop_
_geom_angle_atom_site_label_1
_geom_angle_atom_site_label_2
_geom_angle_atom_site_label_3
_geom_angle
C4 N1 C1 111.1(3)
C18 N1 C1 119.6(3)
C18 N1 C4 129.3(3)
O2 N2 C10 118.5(3)
O3 N2 O2 123.4(3)
O3 N2 C10 118.0(3)
C19 N3 C13 116.0(3)
N1 C1 C2 104.9(3)
C3 C2 C1 106.8(3)
C2 C3 C4 107.3(3)
N1 C4 C3 104.4(3)
C9 C8 C14 120.8(3)
C10 C9 C8 119.1(3)
C9 C10 N2 118.5(3)
C11 C10 N2 119.5(3)
C11 C10 C9 122.1(3)
C10 C11 C12 118.1(3)
C11 C12 C14 121.5(3)
C8 C14 C12 118.3(3)
C8 C14 C19 122.3(3)
C12 C14 C19 119.2(3)
O1 C18 N1 120.8(3)
O1 C18 C19 120.4(3)
N1 C18 C19 118.8(3)
N3 C19 C14 110.4(3)
N3 C19 C18 107.7(2)
N3 C19 C20 114.2(3)
C14 C19 C18 109.9(3)
C14 C19 C20 106.8(2)
C18 C19 C20 107.8(2)
C21 C20 C19 113.2(3)
C22 C21 C20 121.4(3)
C26 C21 C20 120.2(3)
C26 C21 C22 118.5(3)
C23 C22 C21 120.4(3)
C24 C23 C22 120.6(3)
C23 C24 C25 119.6(3)
C24 C25 C26 119.7(3)
C21 C26 C25 121.2(3)

loop_
_geom_bond_atom_site_label_1
_geom_bond_atom_site_label_2
_geom_bond_distance
O1 C18 1.231(4)
O2 N2 1.221(4)
O3 N2 1.218(4)
N1 C1 1.471(4)
N1 C4 1.462(5)
N1 C18 1.336(4)
N2 C10 1.473(4)
N3 C13 1.462(4)
N3 C19 1.457(4)
C1 C2 1.514(5)
C2 C3 1.482(6)
C3 C4 1.490(5)
C8 C9 1.383(5)
C8 C14 1.388(4)
C9 C10 1.375(5)
C10 C11 1.375(5)
C11 C12 1.384(5)
C12 C14 1.395(5)
C14 C19 1.530(4)
C18 C19 1.545(4)
C19 C20 1.563(4)
C20 C21 1.502(4)
C21 C22 1.394(5)
C21 C26 1.388(5)
C22 C23 1.385(5)
C23 C24 1.383(5)
C24 C25 1.384(5)
C25 C26 1.391(5)

loop_
_geom_torsion_atom_site_label_1
_geom_torsion_atom_site_label_2
_geom_torsion_atom_site_label_3
_geom_torsion_atom_site_label_4
_geom_torsion
O1 C18 C19 N3 -118.2(3)
O1 C18 C19 C14 121.5(3)
O1 C18 C19 C20 5.4(4)
O2 N2 C10 C9 178.5(3)
O2 N2 C10 C11 -0.9(5)
O3 N2 C10 C9 -1.4(5)
O3 N2 C10 C11 179.2(4)
N1 C1 C2 C3 -9.1(4)
N1 C18 C19 N3 60.1(4)
N1 C18 C19 C14 -60.2(4)
N1 C18 C19 C20 -176.3(3)
N2 C10 C11 C12 177.2(3)
N3 C19 C20 C21 -67.2(4)
C1 N1 C4 C3 18.6(4)
C1 N1 C18 O1 3.4(5)
C1 N1 C18 C19 -174.9(3)
C1 C2 C3 C4 20.7(5)
C2 C3 C4 N1 -23.9(5)
C4 N1 C1 C2 -6.1(4)
C4 N1 C18 O1 -177.2(4)
C4 N1 C18 C19 4.6(5)
C8 C9 C10 N2 -177.3(3)
C8 C9 C10 C11 2.1(5)
C8 C14 C19 N3 16.9(4)
C8 C14 C19 C18 135.5(3)
C8 C14 C19 C20 -107.8(3)
C9 C8 C14 C12 -2.0(5)
C9 C8 C14 C19 173.0(3)
C9 C10 C11 C12 -2.2(5)
C10 C11 C12 C14 0.2(5)
C11 C12 C14 C8 1.9(5)
C11 C12 C14 C19 -173.3(3)
C12 C14 C19 N3 -168.2(3)
C12 C14 C19 C18 -49.6(4)
C12 C14 C19 C20 67.1(4)
C13 N3 C19 C14 176.9(3)
C13 N3 C19 C18 56.9(3)
C13 N3 C19 C20 -62.7(3)
C14 C8 C9 C10 0.1(5)
C14 C19 C20 C21 55.1(3)
C18 N1 C1 C2 173.5(3)
C18 N1 C4 C3 -160.9(4)
C18 C19 C20 C21 173.2(3)
C19 C20 C21 C22 82.4(4)
C19 C20 C21 C26 -96.7(4)
C20 C21 C22 C23 -179.1(3)
C20 C21 C26 C25 177.8(3)
C21 C22 C23 C24 1.2(5)
C22 C21 C26 C25 -1.4(5)
C22 C23 C24 C25 -1.0(5)
C23 C24 C25 C26 -0.4(6)
C24 C25 C26 C21 1.6(5)
C26 C21 C22 C23 0.0(5)
